data_4306136
loop_
_publ_author_name
'Yue-Qing Zheng'
'Jian-Li Lin'
'Wei Xu'
'Hong-Zhen Xie'
'Jie Sun'
'Xian-Wen Wang'

_publ_contact_author_address
;
      State Key Lab. Base of Novel Functional Mater. & Prep. Science
      Faculty of Materials Science and Chemical Engineering
      Ningbo University
      Ningbo 315211
      P. R. China

;
_publ_contact_author_email zhengyueqing@nbu.edu.cn
_publ_contact_author_fax '86 574 87600747'
_publ_contact_author_name 'Yue-Qing Zheng'
_publ_contact_author_phone '86 574 87600747'
_publ_section_title
;
A Family of New Glutarate Compounds: Synthesis, Crystal Structures of:
Co(H2O)5L(1), Na2[CoL2] (2), Na2[L(H2L)4/2] (3), {[Co3(H2O)6L2](HL)2}.4H2O
(4), {[Co3(H2O)6L2](HL)2}.10H2O (5), {[Co3(H2O)6L2]L2/2}.4H2O (6), and
Na2{[Co3(H2O)2]L8/2].6H2O (7), and Magnetic Properties of 1 and 2 with H2L
= HOOC-(CH2)3-COOH
;
_journal_name_full 'Inorganic Chemistry'
_journal_page_first 10280
_journal_page_last 10287
_journal_paper_doi 10.1021/ic801053p
_journal_volume 47
_journal_year 2008
_chemical_formula_moiety 'C15 H30 Co3 O18, 4(O)'
_chemical_formula_sum 'C15 H30 Co3 O22'
_chemical_formula_weight 739.18
_chemical_name_systematic
; 
 ? 
;
_space_group_IT_number 15
_symmetry_cell_setting monoclinic
_symmetry_space_group_name_Hall '-C 2yc'
_symmetry_space_group_name_H-M 'C 1 2/c 1'
_atom_sites_solution_hydrogens geom
_atom_sites_solution_primary direct
_atom_sites_solution_secondary difmap
_audit_creation_method SHELXL-97
_cell_angle_alpha 90.00
_cell_angle_beta 104.340(10)
_cell_angle_gamma 90.00
_cell_formula_units_Z 4
_cell_length_a 10.099(2)
_cell_length_b 15.087(2)
_cell_length_c 18.507(3)
_cell_measurement_reflns_used 25
_cell_measurement_temperature 295(2)
_cell_measurement_theta_max 12.5
_cell_measurement_theta_min 5.0
_cell_volume 2731.9(8)
_computing_cell_refinement XSCANS
_computing_data_collection 'XSCANS (Siemens, 1996)'
_computing_data_reduction XSCANS
_computing_molecular_graphics SHELXL-97
_computing_publication_material SHELXL-97
_computing_structure_refinement 'SHELXL-97 (Sheldrick, 1997)'
_computing_structure_solution 'SHELXS-97 (Sheldrick, 1990)'
_diffrn_ambient_temperature 295(2)
_diffrn_measured_fraction_theta_full 1.000
_diffrn_measured_fraction_theta_max 1.000
_diffrn_measurement_device_type 'Bruker P4'
_diffrn_measurement_method '\q/2\q scans'
_diffrn_radiation_monochromator graphite
_diffrn_radiation_source 'fine-focus sealed tube'
_diffrn_radiation_type MoK\a
_diffrn_radiation_wavelength 0.71073
_diffrn_reflns_av_R_equivalents 0.0387
_diffrn_reflns_av_sigmaI/netI 0.0880
_diffrn_reflns_limit_h_max 1
_diffrn_reflns_limit_h_min -13
_diffrn_reflns_limit_k_max 19
_diffrn_reflns_limit_k_min -1
_diffrn_reflns_limit_l_max 24
_diffrn_reflns_limit_l_min -23
_diffrn_reflns_number 3946
_diffrn_reflns_theta_full 27.50
_diffrn_reflns_theta_max 27.50
_diffrn_reflns_theta_min 2.27
_diffrn_standards_decay_% 0
_diffrn_standards_interval_count 97
_diffrn_standards_number 3
_exptl_absorpt_coefficient_mu 1.895
_exptl_absorpt_correction_T_max 0.786
_exptl_absorpt_correction_T_min 0.678
_exptl_absorpt_correction_type psi-scan
_exptl_absorpt_process_details 'XSCANS (Siemens, 1996)'
_exptl_crystal_colour pink
_exptl_crystal_density_diffrn 1.797
_exptl_crystal_density_method 'not measured'
_exptl_crystal_description block
_exptl_crystal_F_000 1508
_exptl_crystal_size_max 0.33
_exptl_crystal_size_mid 0.21
_exptl_crystal_size_min 0.13
_refine_diff_density_max 0.433
_refine_diff_density_min -0.624
_refine_diff_density_rms 0.101
_refine_ls_extinction_method none
_refine_ls_goodness_of_fit_ref 1.025
_refine_ls_hydrogen_treatment constr
_refine_ls_matrix_type full
_refine_ls_number_parameters 189
_refine_ls_number_reflns 3130
_refine_ls_number_restraints 0
_refine_ls_restrained_S_all 1.025
_refine_ls_R_factor_all 0.1099
_refine_ls_R_factor_gt 0.0557
_refine_ls_shift/su_max 0.001
_refine_ls_shift/su_mean 0.000
_refine_ls_structure_factor_coef Fsqd
_refine_ls_weighting_details 'calc w=1/[\s^2^(Fo^2^)+(0.0511P)^2^+0.3668P] where P=(Fo^2^+2Fc^2^)/3'
_refine_ls_weighting_scheme calc
_refine_ls_wR_factor_gt 0.1079
_refine_ls_wR_factor_ref 0.1263
_reflns_number_gt 1927
_reflns_number_total 3130
_reflns_threshold_expression >2\s(I)
_cod_data_source_file ic801053p_si_006.cif
_cod_data_source_block emp97
_cod_original_sg_symbol_H-M 'C 2/c'
_cod_database_code 4306136

loop_
_symmetry_equiv_pos_as_xyz
'x, y, z'
'-x, y, -z+1/2'
'x+1/2, y+1/2, z'
'-x+1/2, y+1/2, -z+1/2'
'-x, -y, -z'
'x, -y, z-1/2'
'-x+1/2, -y+1/2, -z'
'x+1/2, -y+1/2, z-1/2'

loop_
_atom_site_label
_atom_site_type_symbol
_atom_site_fract_x
_atom_site_fract_y
_atom_site_fract_z
_atom_site_U_iso_or_equiv
_atom_site_adp_type
_atom_site_occupancy
_atom_site_symmetry_multiplicity
_atom_site_calc_flag
_atom_site_refinement_flags
_atom_site_disorder_assembly
_atom_site_disorder_group
Co1 Co 0.5000 0.0000 0.5000 0.0256(2) Uani 1 2 d S . .
Co2 Co 0.79579(6) -0.02139(4) 0.61253(3) 0.0337(2) Uani 1 1 d . . .
O1 O 0.3433(4) 0.1933(3) 0.3311(2) 0.0777(15) Uani 1 1 d . . .
O2 O 0.3937(3) 0.08886(19) 0.41589(16) 0.0317(7) Uani 1 1 d . . .
C1 C 0.4201(5) 0.1609(3) 0.3868(3) 0.0388(12) Uani 1 1 d . . .
C2 C 0.5535(5) 0.2061(3) 0.4206(3) 0.0474(14) Uani 1 1 d . . .
H2A H 0.5864 0.1876 0.4721 0.057 Uiso 1 1 calc R . .
H2B H 0.5396 0.2697 0.4199 0.057 Uiso 1 1 calc R . .
C3 C 0.6599(6) 0.1837(4) 0.3780(3) 0.0561(16) Uani 1 1 d . . .
H3A H 0.7404 0.2199 0.3970 0.067 Uiso 1 1 calc R . .
H3B H 0.6238 0.1986 0.3259 0.067 Uiso 1 1 calc R . .
C4 C 0.7015(6) 0.0861(4) 0.3841(3) 0.0489(14) Uani 1 1 d . . .
H4A H 0.6207 0.0492 0.3686 0.059 Uiso 1 1 calc R . .
H4B H 0.7606 0.0741 0.3511 0.059 Uiso 1 1 calc R . .
C5 C 0.7748(5) 0.0639(3) 0.4626(3) 0.0367(11) Uani 1 1 d . . .
O3 O 0.8960(4) 0.0844(3) 0.4856(2) 0.0543(10) Uani 1 1 d . . .
O4 O 0.7068(3) 0.0266(2) 0.50429(16) 0.0331(7) Uani 1 1 d . . .
O5 O 0.8538(4) -0.0776(2) 0.72123(19) 0.0511(10) Uani 1 1 d . . .
H5A H 0.7986 -0.1208 0.7148 0.061 Uiso 1 1 d R . .
H5B H 0.9233 -0.1035 0.7447 0.061 Uiso 1 1 d R . .
O6 O 0.9860(4) 0.0402(3) 0.6318(3) 0.0686(12) Uani 1 1 d . . .
H6A H 0.9848 0.0652 0.5895 0.082 Uiso 1 1 d R . .
H6B H 1.0155 0.0663 0.6642 0.082 Uiso 1 1 d R . .
O7 O 0.8901(3) -0.1262(2) 0.57283(19) 0.0448(9) Uani 1 1 d . . .
H7A H 0.9667 -0.1149 0.5580 0.054 Uiso 1 1 d R . .
H7B H 0.8417 -0.1448 0.5357 0.054 Uiso 1 1 d R . .
O8 O 0.5044(3) 0.0939(2) 0.58137(17) 0.0352(8) Uani 1 1 d . . .
O9 O 0.7116(4) 0.0818(2) 0.65837(19) 0.0431(9) Uani 1 1 d . . .
C6 C 0.5940(5) 0.1143(3) 0.6401(3) 0.0330(11) Uani 1 1 d . . .
C7 C 0.5526(6) 0.1767(3) 0.6938(3) 0.0417(13) Uani 1 1 d . . .
H7C H 0.4815 0.2164 0.6673 0.050 Uiso 1 1 calc R . .
H7D H 0.6303 0.2120 0.7194 0.050 Uiso 1 1 calc R . .
C8 C 0.5000 0.1215(4) 0.7500 0.0422(18) Uani 1 2 d S . .
H8 H 0.4187 0.0874 0.7274 0.051 Uiso 1 1 d R . .
O10A O 0.177(3) 0.1344(15) 0.6969(12) 0.102(2) Uani 0.25 1 d P . .
O10B O 0.0859(8) 0.1550(5) 0.7353(4) 0.102(2) Uani 0.75 1 d P . .
O11A O 0.773(2) -0.1388(13) 0.4200(15) 0.099(5) Uani 0.40 1 d P . .
O11B O 0.7356(14) -0.1831(8) 0.4397(9) 0.099(5) Uani 0.60 1 d P . .

loop_
_atom_site_aniso_label
_atom_site_aniso_U_11
_atom_site_aniso_U_22
_atom_site_aniso_U_33
_atom_site_aniso_U_23
_atom_site_aniso_U_13
_atom_site_aniso_U_12
Co1 0.0294(5) 0.0283(5) 0.0196(4) -0.0004(3) 0.0073(3) 0.0021(4)
Co2 0.0319(4) 0.0353(4) 0.0313(4) -0.0003(3) 0.0030(3) 0.0019(3)
O1 0.058(3) 0.075(3) 0.080(3) 0.049(3) -0.022(2) -0.018(2)
O2 0.0339(18) 0.0311(17) 0.0292(17) 0.0052(14) 0.0063(14) -0.0026(15)
C1 0.040(3) 0.035(3) 0.039(3) 0.007(2) 0.006(2) 0.002(2)
C2 0.056(3) 0.026(2) 0.056(3) 0.008(2) 0.005(3) -0.006(2)
C3 0.052(3) 0.062(4) 0.053(3) 0.025(3) 0.012(3) -0.015(3)
C4 0.054(3) 0.064(4) 0.034(3) 0.001(3) 0.021(3) -0.002(3)
C5 0.040(3) 0.033(3) 0.040(3) -0.001(2) 0.017(2) 0.000(2)
O3 0.040(2) 0.063(3) 0.063(3) 0.005(2) 0.019(2) -0.007(2)
O4 0.0312(17) 0.0391(18) 0.0309(17) 0.0053(14) 0.0112(14) 0.0041(15)
O5 0.061(3) 0.054(2) 0.0309(18) 0.0052(17) -0.0031(17) 0.001(2)
O6 0.050(2) 0.058(3) 0.100(3) 0.004(2) 0.022(2) -0.012(2)
O7 0.039(2) 0.045(2) 0.053(2) -0.0029(17) 0.0154(18) 0.0043(16)
O8 0.045(2) 0.0333(17) 0.0285(17) -0.0032(14) 0.0102(16) 0.0076(16)
O9 0.046(2) 0.047(2) 0.0344(19) -0.0123(16) 0.0059(16) 0.0027(18)
C6 0.046(3) 0.026(2) 0.029(3) 0.002(2) 0.014(2) 0.000(2)
C7 0.066(4) 0.032(3) 0.030(3) -0.004(2) 0.017(3) -0.004(2)
C8 0.062(5) 0.035(4) 0.034(4) 0.000 0.021(4) 0.000
O10A 0.115(6) 0.099(5) 0.083(5) -0.005(4) 0.008(4) -0.013(5)
O10B 0.115(6) 0.099(5) 0.083(5) -0.005(4) 0.008(4) -0.013(5)
O11A 0.064(8) 0.112(12) 0.105(9) -0.058(9) -0.011(6) 0.028(7)
O11B 0.064(8) 0.112(12) 0.105(9) -0.058(9) -0.011(6) 0.028(7)

loop_
_atom_type_symbol
_atom_type_description
_atom_type_scat_dispersion_real
_atom_type_scat_dispersion_imag
_atom_type_scat_source
C C 0.0033 0.0016 'International Tables Vol C Tables 4.2.6.8 and 6.1.1.4'
H H 0.0000 0.0000 'International Tables Vol C Tables 4.2.6.8 and 6.1.1.4'
O O 0.0106 0.0060 'International Tables Vol C Tables 4.2.6.8 and 6.1.1.4'
Co Co 0.3494 0.9721 'International Tables Vol C Tables 4.2.6.8 and 6.1.1.4'

loop_
_geom_angle_atom_site_label_1
_geom_angle_atom_site_label_2
_geom_angle_atom_site_label_3
_geom_angle
_geom_angle_site_symmetry_1
_geom_angle_site_symmetry_3
_geom_angle_publ_flag
O8 Co1 O8 180.0 . 5_656 ?
O8 Co1 O4 90.00(12) . . ?
O8 Co1 O4 90.00(12) 5_656 . ?
O8 Co1 O4 90.00(12) . 5_656 ?
O8 Co1 O4 90.00(12) 5_656 5_656 ?
O4 Co1 O4 180.0 . 5_656 ?
O8 Co1 O2 89.02(12) . 5_656 ?
O8 Co1 O2 90.98(12) 5_656 5_656 ?
O4 Co1 O2 77.12(11) . 5_656 ?
O4 Co1 O2 102.88(11) 5_656 5_656 ?
O8 Co1 O2 90.98(12) . . ?
O8 Co1 O2 89.02(12) 5_656 . ?
O4 Co1 O2 102.88(11) . . ?
O4 Co1 O2 77.12(11) 5_656 . ?
O2 Co1 O2 180.00(13) 5_656 . ?
O8 Co1 Co2 75.32(9) . . ?
O8 Co1 Co2 104.68(9) 5_656 . ?
O4 Co1 Co2 40.54(8) . . ?
O4 Co1 Co2 139.46(8) 5_656 . ?
O2 Co1 Co2 40.79(8) 5_656 . ?
O2 Co1 Co2 139.21(8) . . ?
O9 Co2 O7 176.28(14) . . ?
O9 Co2 O6 92.84(15) . . ?
O7 Co2 O6 85.18(15) . . ?
O9 Co2 O4 90.55(13) . . ?
O7 Co2 O4 92.88(13) . . ?
O6 Co2 O4 99.65(15) . . ?
O9 Co2 O2 91.47(13) . 5_656 ?
O7 Co2 O2 90.67(13) . 5_656 ?
O6 Co2 O2 174.83(15) . 5_656 ?
O4 Co2 O2 77.44(12) . 5_656 ?
O9 Co2 O5 87.52(14) . . ?
O7 Co2 O5 89.31(14) . . ?
O6 Co2 O5 89.40(16) . . ?
O4 Co2 O5 170.84(14) . . ?
O2 Co2 O5 93.65(13) 5_656 . ?
O9 Co2 Co1 77.15(9) . . ?
O7 Co2 Co1 106.42(10) . . ?
O6 Co2 Co1 137.50(12) . . ?
O4 Co2 Co1 40.50(8) . . ?
O2 Co2 Co1 41.17(8) 5_656 . ?
O5 Co2 Co1 130.42(11) . . ?
C1 O2 Co2 125.3(3) . 5_656 ?
C1 O2 Co1 136.6(3) . . ?
Co2 O2 Co1 98.04(12) 5_656 . ?
O1 C1 O2 122.8(5) . . ?
O1 C1 C2 118.9(4) . . ?
O2 C1 C2 118.2(4) . . ?
C1 C2 C3 111.1(5) . . ?
C1 C2 H2A 109.4 . . ?
C3 C2 H2A 109.4 . . ?
C1 C2 H2B 109.4 . . ?
C3 C2 H2B 109.4 . . ?
H2A C2 H2B 108.0 . . ?
C2 C3 C4 113.2(4) . . ?
C2 C3 H3A 108.9 . . ?
C4 C3 H3A 108.9 . . ?
C2 C3 H3B 108.9 . . ?
C4 C3 H3B 108.9 . . ?
H3A C3 H3B 107.8 . . ?
C5 C4 C3 110.4(5) . . ?
C5 C4 H4A 109.6 . . ?
C3 C4 H4A 109.6 . . ?
C5 C4 H4B 109.6 . . ?
C3 C4 H4B 109.6 . . ?
H4A C4 H4B 108.1 . . ?
O3 C5 O4 122.5(5) . . ?
O3 C5 C4 119.3(5) . . ?
O4 C5 C4 118.2(4) . . ?
C5 O4 Co1 137.2(3) . . ?
C5 O4 Co2 123.7(3) . . ?
Co1 O4 Co2 98.95(12) . . ?
Co2 O5 H5A 99.0 . . ?
Co2 O5 H5B 133.2 . . ?
H5A O5 H5B 98.8 . . ?
Co2 O6 H6A 103.5 . . ?
Co2 O6 H6B 124.3 . . ?
H6A O6 H6B 115.2 . . ?
Co2 O7 H7A 118.0 . . ?
Co2 O7 H7B 109.8 . . ?
H7A O7 H7B 101.3 . . ?
C6 O8 Co1 132.4(3) . . ?
C6 O9 Co2 130.3(3) . . ?
O9 C6 O8 124.4(4) . . ?
O9 C6 C7 117.9(4) . . ?
O8 C6 C7 117.6(4) . . ?
C6 C7 C8 108.0(4) . . ?
C6 C7 H7C 110.1 . . ?
C8 C7 H7C 110.1 . . ?
C6 C7 H7D 110.1 . . ?
C8 C7 H7D 110.1 . . ?
H7C C7 H7D 108.4 . . ?
C7 C8 C7 113.9(6) 2_656 . ?
C7 C8 H8 100.5 2_656 . ?
C7 C8 H8 113.3 . . ?

loop_
_geom_bond_atom_site_label_1
_geom_bond_atom_site_label_2
_geom_bond_distance
_geom_bond_site_symmetry_2
_geom_bond_publ_flag
Co1 O8 2.060(3) . ?
Co1 O8 2.060(3) 5_656 ?
Co1 O4 2.108(3) . ?
Co1 O4 2.108(3) 5_656 ?
Co1 O2 2.132(3) 5_656 ?
Co1 O2 2.132(3) . ?
Co1 Co2 3.2067(8) . ?
Co2 O9 2.055(3) . ?
Co2 O7 2.072(3) . ?
Co2 O6 2.084(4) . ?
Co2 O4 2.110(3) . ?
Co2 O2 2.116(3) 5_656 ?
Co2 O5 2.127(3) . ?
O1 C1 1.228(6) . ?
O2 C1 1.270(6) . ?
O2 Co2 2.116(3) 5_656 ?
C1 C2 1.501(7) . ?
C2 C3 1.518(7) . ?
C2 H2A 0.9700 . ?
C2 H2B 0.9700 . ?
C3 C4 1.528(8) . ?
C3 H3A 0.9700 . ?
C3 H3B 0.9700 . ?
C4 C5 1.497(7) . ?
C4 H4A 0.9700 . ?
C4 H4B 0.9700 . ?
C5 O3 1.231(6) . ?
C5 O4 1.283(6) . ?
O5 H5A 0.8472 . ?
O5 H5B 0.8269 . ?
O6 H6A 0.8675 . ?
O6 H6B 0.7167 . ?
O7 H7A 0.8980 . ?
O7 H7B 0.7898 . ?
O8 C6 1.268(5) . ?
O9 C6 1.251(6) . ?
C6 C7 1.502(6) . ?
C7 C8 1.526(6) . ?
C7 H7C 0.9700 . ?
C7 H7D 0.9700 . ?
C8 C7 1.526(6) 2_656 ?
C8 H8 0.9714 . ?
O10A O10B 1.33(2) . ?
O11A O11B 0.89(2) . ?

loop_
_geom_torsion_atom_site_label_1
_geom_torsion_atom_site_label_2
_geom_torsion_atom_site_label_3
_geom_torsion_atom_site_label_4
_geom_torsion
_geom_torsion_site_symmetry_1
_geom_torsion_site_symmetry_2
_geom_torsion_site_symmetry_3
_geom_torsion_site_symmetry_4
_geom_torsion_publ_flag
C1 C2 C3 C4 -66.1(6) . . . . ?
C2 C3 C4 C5 -66.2(6) . . . . ?
C6 C7 C8 C7 -177.2(5) . . . 2_656 ?
C7 C8 C7 C6 -177.2(5) . . 2_656 2_656 ?
